data_7122302
loop_
_publ_author_name
'Tsai, Meng-Han'
'Wang, Cheng-Yu'
'Kulandai Raj, Antony Sekar'
'Liu, Rai-Shung'

_publ_section_title
;
 Gold-catalyzed annulations of N-aryl ynamides with benzisoxazoles to
 construct 6H-indolo[2,3-b]quinoline cores.
;
_journal_issue 77
_journal_name_full 'Chemical communications (Cambridge, England)'
_journal_page_first 10866
_journal_page_last 10869
_journal_paper_doi 10.1039/c8cc04264k
_journal_volume 54
_journal_year 2018
_chemical_formula_moiety 'C18 H16 N2 O4 S'
_chemical_formula_sum 'C18 H16 N2 O4 S'
_chemical_formula_weight 356.39
_space_group_IT_number 14
_space_group_name_Hall '-P 2yn'
_space_group_name_H-M_alt 'P 1 21/n 1'
_symmetry_cell_setting monoclinic
_symmetry_space_group_name_Hall '-P 2yn'
_symmetry_space_group_name_H-M 'P 1 21/n 1'
_atom_sites_solution_hydrogens geom
_atom_sites_solution_primary direct
_atom_sites_solution_secondary difmap
_audit_creation_method SHELXL-97
_audit_update_record
;
2018-05-02 deposited with the CCDC.
2018-09-04 downloaded from the CCDC.
;
_cell_angle_alpha 90.00
_cell_angle_beta 92.525(4)
_cell_angle_gamma 90.00
_cell_formula_units_Z 4
_cell_length_a 5.1019(5)
_cell_length_b 33.051(3)
_cell_length_c 9.4100(10)
_cell_measurement_reflns_used 7856
_cell_measurement_temperature 298(2)
_cell_measurement_theta_max 25.074
_cell_measurement_theta_min 2.25
_cell_volume 1585.2(3)
_computing_molecular_graphics 'Ortep-3 for Windows (Farrugia, 1997)'
_computing_publication_material 'WinGX publication routines (Farrugia, 2005)'
_computing_structure_refinement 'SHELXL-2014/7 (Sheldrick, 2014)'
_computing_structure_solution 'SHELXL-2014/7 (Sheldrick, 2014)'
_diffrn_ambient_temperature 298(2)
_diffrn_measured_fraction_theta_full 0.997
_diffrn_measured_fraction_theta_max 0.997
_diffrn_measurement_device_type 'D8 Venture'
_diffrn_radiation_monochromator graphite
_diffrn_radiation_source 'fine-focus sealed tube'
_diffrn_radiation_type MoK\a
_diffrn_radiation_wavelength 0.71073
_diffrn_reflns_av_R_equivalents 0.0730
_diffrn_reflns_av_sigmaI/netI 0.0401
_diffrn_reflns_limit_h_max 6
_diffrn_reflns_limit_h_min -6
_diffrn_reflns_limit_k_max 39
_diffrn_reflns_limit_k_min -38
_diffrn_reflns_limit_l_max 11
_diffrn_reflns_limit_l_min -11
_diffrn_reflns_number 25241
_diffrn_reflns_theta_full 25.09
_diffrn_reflns_theta_max 25.09
_diffrn_reflns_theta_min 2.25
_exptl_absorpt_coefficient_mu 0.232
_exptl_absorpt_correction_T_max 0.9977
_exptl_absorpt_correction_T_min 0.8509
_exptl_absorpt_correction_type multi-scan
_exptl_absorpt_process_details SADABS
_exptl_crystal_colour colorless
_exptl_crystal_density_diffrn 1.493
_exptl_crystal_density_method 'not measured'
_exptl_crystal_description prism
_exptl_crystal_F_000 744
_exptl_crystal_size_max 0.72
_exptl_crystal_size_mid 0.02
_exptl_crystal_size_min 0.01
_refine_diff_density_max 0.213
_refine_diff_density_min -0.340
_refine_diff_density_rms 0.053
_refine_ls_extinction_method none
_refine_ls_goodness_of_fit_ref 1.159
_refine_ls_hydrogen_treatment constr
_refine_ls_matrix_type full
_refine_ls_number_parameters 229
_refine_ls_number_reflns 2800
_refine_ls_number_restraints 0
_refine_ls_restrained_S_all 1.159
_refine_ls_R_factor_all 0.0821
_refine_ls_R_factor_gt 0.0632
_refine_ls_shift/su_max 0.000
_refine_ls_shift/su_mean 0.000
_refine_ls_structure_factor_coef Fsqd
_refine_ls_weighting_details 'calc w=1/[\s^2^(Fo^2^)+(0.0268P)^2^+1.9688P] where P=(Fo^2^+2Fc^2^)/3'
_refine_ls_weighting_scheme calc
_refine_ls_wR_factor_gt 0.1114
_refine_ls_wR_factor_ref 0.1177
_reflns_number_gt 2297
_reflns_number_total 2800
_reflns_threshold_expression >2sigma(I)
_cod_data_source_file c8cc04264k2.cif
_cod_data_source_block d20007
_cod_depositor_comments 'Adding full bibliography for 7122302.cif.'
_cod_original_sg_symbol_H-M 'P 21/n'
_cod_database_code 7122302

loop_
_symmetry_equiv_pos_as_xyz
'x, y, z'
'-x+1/2, y+1/2, -z+1/2'
'-x, -y, -z'
'x-1/2, -y-1/2, z-1/2'

loop_
_atom_site_label
_atom_site_type_symbol
_atom_site_fract_x
_atom_site_fract_y
_atom_site_fract_z
_atom_site_U_iso_or_equiv
_atom_site_adp_type
_atom_site_occupancy
_atom_site_symmetry_multiplicity
_atom_site_calc_flag
_atom_site_refinement_flags
C1 C 0.2566(8) 0.32261(11) 0.5855(4) 0.0516(10) Uani 1 1 d .
H1A H 0.0825 0.3279 0.5472 0.077 Uiso 1 1 calc R
H1B H 0.2483 0.3138 0.6824 0.077 Uiso 1 1 calc R
H1C H 0.3361 0.3019 0.5304 0.077 Uiso 1 1 calc R
C2 C 0.5439(6) 0.35671(9) 0.2985(3) 0.0273(7) Uani 1 1 d .
C3 C 0.8195(6) 0.31238(9) 0.2017(3) 0.0298(7) Uani 1 1 d .
C4 C 1.0183(6) 0.28318(9) 0.2179(4) 0.0364(8) Uani 1 1 d .
H4 H 1.0766 0.2753 0.3087 0.044 Uiso 1 1 calc R
C5 C 1.1271(7) 0.26623(10) 0.1025(4) 0.0405(9) Uani 1 1 d .
H5 H 1.2592 0.2470 0.1151 0.049 Uiso 1 1 calc R
C6 C 1.0408(7) 0.27764(10) -0.0347(4) 0.0414(9) Uani 1 1 d .
H6 H 1.1161 0.2659 -0.1130 0.050 Uiso 1 1 calc R
C7 C 0.8490(7) 0.30555(10) -0.0549(4) 0.0379(8) Uani 1 1 d .
H7 H 0.7937 0.3127 -0.1469 0.045 Uiso 1 1 calc R
C8 C 0.7315(6) 0.32397(9) 0.0618(3) 0.0299(7) Uani 1 1 d .
C9 C 0.5302(6) 0.35323(9) 0.0462(3) 0.0292(7) Uani 1 1 d .
H9 H 0.4643 0.3608 -0.0435 0.035 Uiso 1 1 calc R
C10 C 0.4350(6) 0.37001(9) 0.1656(3) 0.0266(7) Uani 1 1 d .
C11 C 0.2360(6) 0.39963(9) 0.1949(3) 0.0270(7) Uani 1 1 d .
C12 C 0.0639(6) 0.42198(9) 0.1068(3) 0.0314(7) Uani 1 1 d .
C13 C -0.1081(7) 0.43335(11) -0.1298(4) 0.0435(9) Uani 1 1 d .
H13A H -0.0840 0.4238 -0.2246 0.065 Uiso 1 1 calc R
H13B H -0.0873 0.4622 -0.1271 0.065 Uiso 1 1 calc R
H13C H -0.2811 0.4264 -0.1018 0.065 Uiso 1 1 calc R
C14 C -0.1085(6) 0.44872(10) 0.1658(3) 0.0336(8) Uani 1 1 d .
H14 H -0.2234 0.4638 0.1077 0.040 Uiso 1 1 calc R
C15 C -0.1092(6) 0.45288(10) 0.3129(3) 0.0347(8) Uani 1 1 d .
C16 C -0.4522(7) 0.50217(11) 0.2967(4) 0.0492(10) Uani 1 1 d .
H16A H -0.3580 0.5196 0.2351 0.074 Uiso 1 1 calc R
H16B H -0.5555 0.5183 0.3580 0.074 Uiso 1 1 calc R
H16C H -0.5653 0.4846 0.2405 0.074 Uiso 1 1 calc R
C17 C 0.0587(6) 0.43122(10) 0.4039(3) 0.0355(8) Uani 1 1 d .
H17 H 0.0574 0.4345 0.5020 0.043 Uiso 1 1 calc R
C18 C 0.2280(6) 0.40461(9) 0.3422(3) 0.0298(7) Uani 1 1 d .
N1 N 0.4219(5) 0.37881(8) 0.4077(3) 0.0333(6) Uani 1 1 d .
N2 N 0.7225(5) 0.32920(8) 0.3221(3) 0.0330(6) Uani 1 1 d .
O1 O 0.3198(5) 0.39768(8) 0.6543(2) 0.0521(7) Uani 1 1 d .
O2 O 0.7068(4) 0.35692(9) 0.6153(3) 0.0569(8) Uani 1 1 d .
O3 O 0.0817(4) 0.41508(7) -0.0347(2) 0.0420(6) Uani 1 1 d .
O4 O -0.2721(5) 0.47863(8) 0.3799(3) 0.0517(7) Uani 1 1 d .
S1 S 0.44251(16) 0.36641(3) 0.57930(8) 0.0339(2) Uani 1 1 d .

loop_
_atom_site_aniso_label
_atom_site_aniso_U_11
_atom_site_aniso_U_22
_atom_site_aniso_U_33
_atom_site_aniso_U_23
_atom_site_aniso_U_13
_atom_site_aniso_U_12
C1 0.057(2) 0.048(2) 0.051(2) 0.0113(19) 0.0063(19) 0.0045(19)
C2 0.0313(17) 0.0262(17) 0.0247(16) -0.0025(13) 0.0055(13) -0.0032(14)
C3 0.0307(17) 0.0282(17) 0.0308(17) -0.0021(14) 0.0042(13) -0.0030(14)
C4 0.0378(19) 0.0293(18) 0.042(2) 0.0013(15) -0.0004(16) 0.0017(15)
C5 0.0372(19) 0.0310(19) 0.054(2) -0.0021(17) 0.0069(17) 0.0036(15)
C6 0.044(2) 0.040(2) 0.041(2) -0.0092(16) 0.0164(17) 0.0048(17)
C7 0.046(2) 0.0361(19) 0.0322(18) -0.0031(15) 0.0072(15) 0.0038(16)
C8 0.0327(17) 0.0263(17) 0.0310(18) -0.0007(13) 0.0047(14) -0.0027(14)
C9 0.0351(18) 0.0281(17) 0.0243(17) 0.0019(13) 0.0023(13) -0.0034(14)
C10 0.0303(16) 0.0255(16) 0.0242(16) 0.0013(13) 0.0021(13) -0.0039(13)
C11 0.0289(16) 0.0263(16) 0.0259(16) 0.0002(13) 0.0036(13) -0.0014(13)
C12 0.0324(17) 0.0318(18) 0.0301(18) -0.0008(14) 0.0016(14) -0.0019(15)
C13 0.043(2) 0.054(2) 0.0326(19) 0.0055(17) -0.0036(16) 0.0054(18)
C14 0.0284(17) 0.0345(19) 0.0375(19) -0.0004(15) -0.0007(14) 0.0043(14)
C15 0.0314(18) 0.0352(19) 0.0379(19) -0.0061(15) 0.0056(15) 0.0035(15)
C16 0.044(2) 0.046(2) 0.059(2) -0.0034(19) 0.0107(19) 0.0156(18)
C17 0.0376(18) 0.0404(19) 0.0291(18) -0.0067(15) 0.0065(14) 0.0053(16)
C18 0.0317(17) 0.0291(17) 0.0289(17) 0.0014(14) 0.0027(13) -0.0016(14)
N1 0.0405(16) 0.0350(16) 0.0247(14) 0.0006(11) 0.0031(12) 0.0068(12)
N2 0.0361(16) 0.0330(15) 0.0300(15) 0.0000(12) 0.0025(12) 0.0031(12)
O1 0.0726(18) 0.0539(16) 0.0299(13) -0.0098(12) 0.0040(12) 0.0168(14)
O2 0.0323(13) 0.104(2) 0.0340(14) -0.0022(14) -0.0064(11) 0.0098(14)
O3 0.0469(14) 0.0536(15) 0.0250(12) -0.0008(11) -0.0026(10) 0.0168(12)
O4 0.0481(15) 0.0604(17) 0.0464(16) -0.0107(13) 0.0017(12) 0.0254(13)
S1 0.0337(4) 0.0459(5) 0.0221(4) -0.0024(4) 0.0012(3) 0.0065(4)

loop_
_atom_type_symbol
_atom_type_description
_atom_type_scat_dispersion_real
_atom_type_scat_dispersion_imag
_atom_type_scat_source
C C 0.0033 0.0016 'International Tables Vol C Tables 4.2.6.8 and 6.1.1.4'
H H 0.0000 0.0000 'International Tables Vol C Tables 4.2.6.8 and 6.1.1.4'
N N 0.0061 0.0033 'International Tables Vol C Tables 4.2.6.8 and 6.1.1.4'
O O 0.0106 0.0060 'International Tables Vol C Tables 4.2.6.8 and 6.1.1.4'
S S 0.1246 0.1234 'International Tables Vol C Tables 4.2.6.8 and 6.1.1.4'

loop_
_geom_angle_atom_site_label_1
_geom_angle_atom_site_label_2
_geom_angle_atom_site_label_3
_geom_angle
S1 C1 H1A 109.5
S1 C1 H1B 109.5
H1A C1 H1B 109.5
S1 C1 H1C 109.5
H1A C1 H1C 109.5
H1B C1 H1C 109.5
N2 C2 C10 127.8(3)
N2 C2 N1 124.1(3)
C10 C2 N1 108.1(3)
N2 C3 C4 118.3(3)
N2 C3 C8 122.9(3)
C4 C3 C8 118.8(3)
C5 C4 C3 121.0(3)
C5 C4 H4 119.5
C3 C4 H4 119.5
C4 C5 C6 120.2(3)
C4 C5 H5 119.9
C6 C5 H5 119.9
C7 C6 C5 120.7(3)
C7 C6 H6 119.7
C5 C6 H6 119.7
C6 C7 C8 121.0(3)
C6 C7 H7 119.5
C8 C7 H7 119.5
C7 C8 C9 123.1(3)
C7 C8 C3 118.4(3)
C9 C8 C3 118.5(3)
C10 C9 C8 118.5(3)
C10 C9 H9 120.8
C8 C9 H9 120.8
C9 C10 C2 117.5(3)
C9 C10 C11 135.4(3)
C2 C10 C11 107.1(3)
C12 C11 C18 118.9(3)
C12 C11 C10 132.5(3)
C18 C11 C10 108.7(3)
O3 C12 C14 125.0(3)
O3 C12 C11 115.3(3)
C14 C12 C11 119.7(3)
O3 C13 H13A 109.5
O3 C13 H13B 109.5
H13A C13 H13B 109.5
O3 C13 H13C 109.5
H13A C13 H13C 109.5
H13B C13 H13C 109.5
C12 C14 C15 119.6(3)
C12 C14 H14 120.2
C15 C14 H14 120.2
O4 C15 C17 114.2(3)
O4 C15 C14 123.4(3)
C17 C15 C14 122.4(3)
O4 C16 H16A 109.5
O4 C16 H16B 109.5
H16A C16 H16B 109.5
O4 C16 H16C 109.5
H16A C16 H16C 109.5
H16B C16 H16C 109.5
C18 C17 C15 116.9(3)
C18 C17 H17 121.6
C15 C17 H17 121.6
C17 C18 C11 122.6(3)
C17 C18 N1 129.5(3)
C11 C18 N1 107.9(3)
C18 N1 C2 108.2(2)
C18 N1 S1 125.4(2)
C2 N1 S1 124.2(2)
C2 N2 C3 114.7(3)
C12 O3 C13 118.2(2)
C15 O4 C16 118.8(3)
O2 S1 O1 118.84(16)
O2 S1 N1 107.82(14)
O1 S1 N1 107.11(14)
O2 S1 C1 108.96(19)
O1 S1 C1 109.80(18)
N1 S1 C1 103.14(17)

loop_
_geom_bond_atom_site_label_1
_geom_bond_atom_site_label_2
_geom_bond_distance
C1 S1 1.733(4)
C1 H1A 0.9600
C1 H1B 0.9600
C1 H1C 0.9600
C2 N2 1.300(4)
C2 C10 1.415(4)
C2 N1 1.426(4)
C3 N2 1.373(4)
C3 C4 1.403(4)
C3 C8 1.424(4)
C4 C5 1.362(5)
C4 H4 0.9300
C5 C6 1.398(5)
C5 H5 0.9300
C6 C7 1.352(5)
C6 H6 0.9300
C7 C8 1.412(4)
C7 H7 0.9300
C8 C9 1.414(4)
C9 C10 1.362(4)
C9 H9 0.9300
C10 C11 1.445(4)
C11 C12 1.393(4)
C11 C18 1.398(4)
C12 O3 1.358(4)
C12 C14 1.381(4)
C13 O3 1.424(4)
C13 H13A 0.9600
C13 H13B 0.9600
C13 H13C 0.9600
C14 C15 1.390(4)
C14 H14 0.9300
C15 O4 1.363(4)
C15 C17 1.384(5)
C16 O4 1.414(4)
C16 H16A 0.9600
C16 H16B 0.9600
C16 H16C 0.9600
C17 C18 1.379(4)
C17 H17 0.9300
C18 N1 1.425(4)
N1 S1 1.665(3)
O1 S1 1.413(2)
O2 S1 1.411(2)
